data_4076850
loop_
_publ_author_name
'Rahman, Mohammed S.'
'Prince, Paul D.'
'Steed, Jonathan W.'
'Hii, King Kuok (Mimi)'

_publ_section_title
;
 Coordination Chemistry and Catalytic Activity of Ruthenium Complexes of
 Terdentate Phosphorus&#x2212;Nitrogen&#x2212;Phosphorus (PNP) and
 Bidentate Phosphorus&#x2212;Nitrogen (PNH) Ligands
;
_journal_issue 23
_journal_name_full Organometallics
_journal_page_first 4927
_journal_paper_doi 10.1021/om0201314
_journal_volume 21
_journal_year 2002
_chemical_formula_sum 'C34 H42 Cl2 N2 P2 Ru'
_chemical_formula_weight 712.61
_chemical_name_systematic
; 
 ? 
;
_space_group_IT_number 2
_symmetry_cell_setting triclinic
_symmetry_space_group_name_Hall '-P 1'
_symmetry_space_group_name_H-M 'P -1'
_atom_sites_solution_hydrogens geom
_atom_sites_solution_primary direct
_atom_sites_solution_secondary difmap
_audit_creation_method SHELXL-97
_cell_angle_alpha 82.246(3)
_cell_angle_beta 72.680(3)
_cell_angle_gamma 77.757(2)
_cell_formula_units_Z 4
_cell_length_a 11.5098(6)
_cell_length_b 15.8943(8)
_cell_length_c 19.2179(8)
_cell_measurement_temperature 100(2)
_cell_volume 3270.3(3)
_computing_cell_refinement DENZO-SMN
_computing_data_collection 'Nonius Collect'
_computing_data_reduction DENZO-SMN
_computing_molecular_graphics 'XSeed (Barbour, 1999)'
_computing_structure_refinement 'SHELXL-97 (Sheldrick, 1997)'
_computing_structure_solution 'SHELXS-97 (Sheldrick, 1990)'
_diffrn_ambient_temperature 100(2)
_diffrn_measured_fraction_theta_full 0.990
_diffrn_measured_fraction_theta_max 0.990
_diffrn_measurement_device_type KappaCCD
_diffrn_measurement_method '0.6o phi + omgga frames'
_diffrn_radiation_monochromator graphite
_diffrn_radiation_source 'fine-focus sealed tube'
_diffrn_radiation_type MoK\a
_diffrn_radiation_wavelength 0.71073
_diffrn_reflns_av_R_equivalents 0.0843
_diffrn_reflns_av_sigmaI/netI 0.1284
_diffrn_reflns_limit_h_max 13
_diffrn_reflns_limit_h_min -14
_diffrn_reflns_limit_k_max 19
_diffrn_reflns_limit_k_min -19
_diffrn_reflns_limit_l_max 21
_diffrn_reflns_limit_l_min -23
_diffrn_reflns_number 20328
_diffrn_reflns_theta_full 26.00
_diffrn_reflns_theta_max 26.00
_diffrn_reflns_theta_min 1.11
_diffrn_standards_decay_% 0
_exptl_absorpt_coefficient_mu 0.767
_exptl_absorpt_correction_T_max 1.0000
_exptl_absorpt_correction_T_min 0.8617
_exptl_absorpt_correction_type Scalepack
_exptl_crystal_colour orange
_exptl_crystal_density_diffrn 1.447
_exptl_crystal_density_method 'not measured'
_exptl_crystal_description block
_exptl_crystal_F_000 1472
_exptl_crystal_size_max 0.20
_exptl_crystal_size_mid 0.10
_exptl_crystal_size_min 0.00
_refine_diff_density_max 1.343
_refine_diff_density_min -1.152
_refine_diff_density_rms 0.160
_refine_ls_extinction_method none
_refine_ls_goodness_of_fit_ref 1.054
_refine_ls_hydrogen_treatment mixed
_refine_ls_matrix_type full
_refine_ls_number_parameters 743
_refine_ls_number_reflns 12739
_refine_ls_number_restraints 0
_refine_ls_restrained_S_all 1.054
_refine_ls_R_factor_all 0.1211
_refine_ls_R_factor_gt 0.0672
_refine_ls_shift/su_max 0.000
_refine_ls_shift/su_mean 0.000
_refine_ls_structure_factor_coef Fsqd
_refine_ls_weighting_details 'calc w=1/[\s^2^(Fo^2^)+(0.0003P)^2^+11.5195P] where P=(Fo^2^+2Fc^2^)/3'
_refine_ls_weighting_scheme calc
_refine_ls_wR_factor_gt 0.1108
_refine_ls_wR_factor_ref 0.1271
_reflns_number_gt 8321
_reflns_number_total 12739
_reflns_threshold_expression >2sigma(I)
_cod_data_source_file om0201314.cif
_cod_data_source_block moh215
_cod_original_sg_symbol_H-M P-1
_cod_database_code 4076850

loop_
_symmetry_equiv_pos_as_xyz
'x, y, z'
'-x, -y, -z'

loop_
_atom_site_label
_atom_site_type_symbol
_atom_site_fract_x
_atom_site_fract_y
_atom_site_fract_z
_atom_site_U_iso_or_equiv
_atom_site_adp_type
_atom_site_occupancy
_atom_site_symmetry_multiplicity
_atom_site_calc_flag
_atom_site_refinement_flags
Ru1 Ru 0.36179(4) 0.48159(3) 0.25749(2) 0.01505(12) Uani 1 1 d .
Cl1 Cl 0.58234(12) 0.46965(9) 0.21028(7) 0.0194(3) Uani 1 1 d .
P1 P 0.35390(13) 0.56411(9) 0.34582(8) 0.0164(3) Uani 1 1 d .
N1 N 0.4117(4) 0.3716(3) 0.3363(2) 0.0188(10) Uani 1 1 d .
C1 C 0.3970(6) 0.1282(4) 0.3668(4) 0.0358(16) Uani 1 1 d .
H1A H 0.3119 0.1282 0.3667 0.054 Uiso 1 1 calc R
H1B H 0.4212 0.0822 0.4019 0.054 Uiso 1 1 calc R
H1C H 0.4528 0.1181 0.3178 0.054 Uiso 1 1 calc R
Ru2 Ru -0.06822(4) 0.23592(3) 0.24822(2) 0.01461(12) Uani 1 1 d .
Cl2 Cl 0.15130(13) 0.45800(9) 0.30989(7) 0.0201(3) Uani 1 1 d .
P2 P 0.32505(13) 0.58430(10) 0.17002(8) 0.0167(3) Uani 1 1 d .
N2 N 0.3571(4) 0.3909(3) 0.1790(2) 0.0166(10) Uani 1 1 d .
C2 C 0.4049(5) 0.2150(4) 0.3883(3) 0.0220(13) Uani 1 1 d .
H2A H 0.3449 0.2267 0.4365 0.026 Uiso 1 1 calc R
H2B H 0.4889 0.2131 0.3929 0.026 Uiso 1 1 calc R
Cl3 Cl 0.14118(12) 0.26183(9) 0.20672(7) 0.0195(3) Uani 1 1 d .
P3 P -0.02410(13) 0.12938(9) 0.33113(7) 0.0162(3) Uani 1 1 d .
N3 N -0.0822(4) 0.3211(3) 0.3348(2) 0.0175(10) Uani 1 1 d .
C3 C 0.3776(6) 0.2870(4) 0.3322(3) 0.0250(14) Uani 1 1 d .
H3A H 0.4216 0.2669 0.2830 0.030 Uiso 1 1 calc R
H3B H 0.2878 0.2971 0.3368 0.030 Uiso 1 1 calc R
Cl4 Cl -0.28926(12) 0.24532(9) 0.29846(7) 0.0191(3) Uani 1 1 d .
P4 P -0.04624(13) 0.15839(9) 0.15381(7) 0.0150(3) Uani 1 1 d .
N4 N -0.1282(4) 0.3483(3) 0.1740(2) 0.0148(10) Uani 1 1 d .
C4 C 0.3654(6) 0.3983(4) 0.4121(3) 0.0290(15) Uani 1 1 d .
H4A H 0.4015 0.3538 0.4448 0.035 Uiso 1 1 calc R
H4B H 0.2743 0.4033 0.4290 0.035 Uiso 1 1 calc R
C5 C 0.3994(6) 0.4834(4) 0.4160(3) 0.0229(13) Uani 1 1 d .
H5A H 0.4898 0.4757 0.4085 0.028 Uiso 1 1 calc R
H5B H 0.3573 0.5044 0.4651 0.028 Uiso 1 1 calc R
C6 C 0.4540(5) 0.6415(4) 0.3435(3) 0.0182(12) Uani 1 1 d .
C7 C 0.4381(6) 0.6807(4) 0.4078(3) 0.0250(14) Uani 1 1 d .
H7 H 0.3764 0.6671 0.4508 0.030 Uiso 1 1 calc R
C8 C 0.5116(6) 0.7390(4) 0.4091(3) 0.0271(14) Uani 1 1 d .
H8 H 0.5001 0.7653 0.4529 0.032 Uiso 1 1 calc R
C9 C 0.6016(6) 0.7588(4) 0.3465(4) 0.0303(15) Uani 1 1 d .
H9 H 0.6511 0.7994 0.3472 0.036 Uiso 1 1 calc R
C10 C 0.6200(6) 0.7202(4) 0.2834(3) 0.0262(14) Uani 1 1 d .
H10 H 0.6828 0.7335 0.2408 0.031 Uiso 1 1 calc R
C11 C 0.5461(5) 0.6611(4) 0.2819(3) 0.0220(13) Uani 1 1 d .
H11 H 0.5594 0.6344 0.2382 0.026 Uiso 1 1 calc R
C12 C 0.2030(5) 0.6284(4) 0.3901(3) 0.0182(13) Uani 1 1 d .
C13 C 0.1770(5) 0.7172(4) 0.3724(3) 0.0195(13) Uani 1 1 d .
H13 H 0.2405 0.7453 0.3407 0.023 Uiso 1 1 calc R
C14 C 0.0605(5) 0.7650(4) 0.4000(3) 0.0253(14) Uani 1 1 d .
H14 H 0.0448 0.8252 0.3869 0.030 Uiso 1 1 calc R
C15 C -0.0331(5) 0.7260(4) 0.4464(3) 0.0236(14) Uani 1 1 d .
H15 H -0.1133 0.7588 0.4651 0.028 Uiso 1 1 calc R
C16 C -0.0077(6) 0.6378(4) 0.4652(3) 0.0282(15) Uani 1 1 d .
H16 H -0.0712 0.6106 0.4978 0.034 Uiso 1 1 calc R
C17 C 0.1085(5) 0.5885(4) 0.4373(3) 0.0231(13) Uani 1 1 d .
H17 H 0.1237 0.5281 0.4502 0.028 Uiso 1 1 calc R
C18 C 0.5816(6) 0.2033(4) 0.0727(3) 0.0321(15) Uani 1 1 d .
H18A H 0.6173 0.2389 0.0290 0.048 Uiso 1 1 calc R
H18B H 0.5678 0.1502 0.0581 0.048 Uiso 1 1 calc R
H18C H 0.6386 0.1884 0.1033 0.048 Uiso 1 1 calc R
C19 C 0.4591(5) 0.2532(4) 0.1155(3) 0.0246(14) Uani 1 1 d .
H19A H 0.4224 0.2168 0.1592 0.030 Uiso 1 1 calc R
H19B H 0.4011 0.2673 0.0848 0.030 Uiso 1 1 calc R
C20 C 0.4763(5) 0.3367(4) 0.1395(3) 0.0235(13) Uani 1 1 d .
H20A H 0.5315 0.3218 0.1719 0.028 Uiso 1 1 calc R
H20B H 0.5176 0.3711 0.0958 0.028 Uiso 1 1 calc R
C21 C 0.2882(5) 0.4387(4) 0.1269(3) 0.0197(12) Uani 1 1 d .
H21A H 0.1991 0.4533 0.1530 0.024 Uiso 1 1 calc R
H21B H 0.2969 0.4014 0.0877 0.024 Uiso 1 1 calc R
C22 C 0.3369(5) 0.5214(4) 0.0931(3) 0.0182(12) Uani 1 1 d .
H22A H 0.2867 0.5547 0.0613 0.022 Uiso 1 1 calc R
H22B H 0.4240 0.5076 0.0633 0.022 Uiso 1 1 calc R
C23 C 0.4365(5) 0.6571(4) 0.1314(3) 0.0179(12) Uani 1 1 d .
C24 C 0.5536(5) 0.6286(4) 0.0853(3) 0.0189(12) Uani 1 1 d .
H24 H 0.5722 0.5728 0.0679 0.023 Uiso 1 1 calc R
C25 C 0.6434(6) 0.6801(4) 0.0645(3) 0.0237(14) Uani 1 1 d .
H25 H 0.7227 0.6594 0.0333 0.028 Uiso 1 1 calc R
C26 C 0.6180(6) 0.7610(4) 0.0890(3) 0.0262(14) Uani 1 1 d .
H26 H 0.6799 0.7960 0.0755 0.031 Uiso 1 1 calc R
C27 C 0.5015(5) 0.7912(4) 0.1337(3) 0.0226(13) Uani 1 1 d .
H27 H 0.4829 0.8477 0.1498 0.027 Uiso 1 1 calc R
C28 C 0.4117(5) 0.7397(4) 0.1550(3) 0.0206(13) Uani 1 1 d .
H28 H 0.3325 0.7610 0.1860 0.025 Uiso 1 1 calc R
C29 C 0.1783(5) 0.6601(4) 0.1766(3) 0.0181(12) Uani 1 1 d .
C30 C 0.1627(5) 0.7196(4) 0.1177(3) 0.0210(13) Uani 1 1 d .
H30 H 0.2281 0.7193 0.0737 0.025 Uiso 1 1 calc R
C31 C 0.0541(6) 0.7788(4) 0.1226(3) 0.0235(13) Uani 1 1 d .
H31 H 0.0452 0.8185 0.0821 0.028 Uiso 1 1 calc R
C32 C -0.0424(6) 0.7802(4) 0.1868(3) 0.0258(14) Uani 1 1 d .
H32 H -0.1166 0.8215 0.1909 0.031 Uiso 1 1 calc R
C33 C -0.0286(6) 0.7204(4) 0.2449(3) 0.0250(14) Uani 1 1 d .
H33 H -0.0951 0.7197 0.2883 0.030 Uiso 1 1 calc R
C34 C 0.0808(5) 0.6619(4) 0.2404(3) 0.0204(13) Uani 1 1 d .
H34 H 0.0894 0.6226 0.2812 0.025 Uiso 1 1 calc R
C35 C -0.2254(6) 0.5563(4) 0.3771(3) 0.0260(14) Uani 1 1 d .
H35A H -0.1760 0.5784 0.3300 0.039 Uiso 1 1 calc R
H35B H -0.2265 0.5912 0.4157 0.039 Uiso 1 1 calc R
H35C H -0.3103 0.5593 0.3750 0.039 Uiso 1 1 calc R
C36 C -0.1695(5) 0.4638(4) 0.3936(3) 0.0192(13) Uani 1 1 d .
H36A H -0.2201 0.4413 0.4410 0.023 Uiso 1 1 calc R
H36B H -0.0852 0.4611 0.3980 0.023 Uiso 1 1 calc R
C37 C -0.1626(5) 0.4075(4) 0.3339(3) 0.0234(13) Uani 1 1 d .
H37A H -0.2474 0.3993 0.3381 0.028 Uiso 1 1 calc R
H37B H -0.1324 0.4390 0.2859 0.028 Uiso 1 1 calc R
C38 C -0.1159(6) 0.2742(4) 0.4082(3) 0.0229(13) Uani 1 1 d .
H38A H -0.2022 0.2648 0.4201 0.027 Uiso 1 1 calc R
H38B H -0.1104 0.3092 0.4456 0.027 Uiso 1 1 calc R
C39 C -0.0289(5) 0.1878(4) 0.4090(3) 0.0214(13) Uani 1 1 d .
H39A H -0.0583 0.1532 0.4555 0.026 Uiso 1 1 calc R
H39B H 0.0551 0.1971 0.4054 0.026 Uiso 1 1 calc R
C40 C 0.1225(5) 0.0518(4) 0.3224(3) 0.0181(12) Uani 1 1 d .
C41 C 0.1371(6) -0.0086(4) 0.3810(3) 0.0241(14) Uani 1 1 d .
H41 H 0.0712 -0.0087 0.4247 0.029 Uiso 1 1 calc R
C42 C 0.2448(5) -0.0673(4) 0.3764(3) 0.0249(14) Uani 1 1 d .
H42 H 0.2526 -0.1082 0.4164 0.030 Uiso 1 1 calc R
C43 C 0.3422(6) -0.0669(4) 0.3134(3) 0.0264(14) Uani 1 1 d .
H43 H 0.4168 -0.1076 0.3100 0.032 Uiso 1 1 calc R
C44 C 0.3304(6) -0.0071(4) 0.2553(3) 0.0265(14) Uani 1 1 d .
H44 H 0.3972 -0.0064 0.2121 0.032 Uiso 1 1 calc R
C45 C 0.2205(5) 0.0522(4) 0.2602(3) 0.0191(13) Uani 1 1 d .
H45 H 0.2131 0.0934 0.2203 0.023 Uiso 1 1 calc R
C46 C -0.1344(5) 0.0558(4) 0.3699(3) 0.0196(13) Uani 1 1 d .
C47 C -0.1133(5) -0.0241(4) 0.3418(3) 0.0229(13) Uani 1 1 d .
H47 H -0.0402 -0.0410 0.3039 0.027 Uiso 1 1 calc R
C48 C -0.1977(6) -0.0794(4) 0.3685(3) 0.0280(14) Uani 1 1 d .
H48 H -0.1815 -0.1338 0.3489 0.034 Uiso 1 1 calc R
C49 C -0.3051(6) -0.0561(4) 0.4233(3) 0.0287(15) Uani 1 1 d .
H49 H -0.3627 -0.0941 0.4415 0.034 Uiso 1 1 calc R
C50 C -0.3275(6) 0.0236(4) 0.4512(3) 0.0312(15) Uani 1 1 d .
H50 H -0.4013 0.0403 0.4887 0.037 Uiso 1 1 calc R
C51 C -0.2439(6) 0.0789(4) 0.4253(3) 0.0267(14) Uani 1 1 d .
H51 H -0.2607 0.1332 0.4452 0.032 Uiso 1 1 calc R
C52 C -0.0236(6) 0.5649(4) 0.0901(4) 0.0306(15) Uani 1 1 d .
H52A H 0.0208 0.5694 0.1254 0.046 Uiso 1 1 calc R
H52B H -0.0700 0.6218 0.0792 0.046 Uiso 1 1 calc R
H52C H 0.0359 0.5437 0.0451 0.046 Uiso 1 1 calc R
C53 C -0.1131(6) 0.5020(4) 0.1225(3) 0.0243(14) Uani 1 1 d .
H53A H -0.1751 0.5247 0.1670 0.029 Uiso 1 1 calc R
H53B H -0.1577 0.4974 0.0868 0.029 Uiso 1 1 calc R
C54 C -0.0462(5) 0.4134(4) 0.1419(3) 0.0195(12) Uani 1 1 d .
H54A H 0.0160 0.3916 0.0971 0.023 Uiso 1 1 calc R
H54B H -0.0012 0.4188 0.1771 0.023 Uiso 1 1 calc R
C55 C -0.1675(5) 0.3158(4) 0.1172(3) 0.0174(12) Uani 1 1 d .
H55A H -0.1812 0.3634 0.0800 0.021 Uiso 1 1 calc R
H55B H -0.2466 0.2951 0.1400 0.021 Uiso 1 1 calc R
C56 C -0.0693(5) 0.2424(4) 0.0806(3) 0.0188(13) Uani 1 1 d .
H56A H 0.0090 0.2631 0.0552 0.023 Uiso 1 1 calc R
H56B H -0.0974 0.2191 0.0444 0.023 Uiso 1 1 calc R
C57 C -0.1500(5) 0.0858(4) 0.1514(3) 0.0171(12) Uani 1 1 d .
C58 C -0.2429(5) 0.0648(4) 0.2139(3) 0.0242(14) Uani 1 1 d .
H58 H -0.2544 0.0889 0.2586 0.029 Uiso 1 1 calc R
C59 C -0.3182(6) 0.0083(4) 0.2099(3) 0.0267(14) Uani 1 1 d .
H59 H -0.3827 -0.0045 0.2517 0.032 Uiso 1 1 calc R
C60 C -0.2996(5) -0.0289(4) 0.1458(3) 0.0254(14) Uani 1 1 d .
H60 H -0.3503 -0.0682 0.1442 0.030 Uiso 1 1 calc R
C61 C -0.2071(5) -0.0095(4) 0.0833(3) 0.0236(14) Uani 1 1 d .
H61 H -0.1946 -0.0354 0.0393 0.028 Uiso 1 1 calc R
C62 C -0.1338(5) 0.0482(4) 0.0861(3) 0.0221(13) Uani 1 1 d .
H62 H -0.0718 0.0624 0.0435 0.027 Uiso 1 1 calc R
C63 C 0.1040(5) 0.0918(3) 0.1134(3) 0.0148(12) Uani 1 1 d .
C64 C 0.1235(5) 0.0014(4) 0.1250(3) 0.0194(13) Uani 1 1 d .
H64 H 0.0556 -0.0263 0.1500 0.023 Uiso 1 1 calc R
C65 C 0.2400(5) -0.0479(4) 0.1006(3) 0.0214(13) Uani 1 1 d .
H65 H 0.2510 -0.1091 0.1076 0.026 Uiso 1 1 calc R
C66 C 0.3410(5) -0.0080(4) 0.0660(3) 0.0232(13) Uani 1 1 d .
H66 H 0.4214 -0.0417 0.0498 0.028 Uiso 1 1 calc R
C67 C 0.3234(5) 0.0817(4) 0.0552(3) 0.0185(12) Uani 1 1 d .
H67 H 0.3922 0.1093 0.0321 0.022 Uiso 1 1 calc R
C68 C 0.2070(5) 0.1305(4) 0.0779(3) 0.0183(12) Uani 1 1 d .
H68 H 0.1962 0.1915 0.0693 0.022 Uiso 1 1 calc R

loop_
_atom_site_aniso_label
_atom_site_aniso_U_11
_atom_site_aniso_U_22
_atom_site_aniso_U_33
_atom_site_aniso_U_23
_atom_site_aniso_U_13
_atom_site_aniso_U_12
Ru1 0.0131(3) 0.0138(3) 0.0169(2) -0.00188(18) -0.00046(19) -0.0044(2)
Cl1 0.0138(7) 0.0187(8) 0.0237(7) -0.0010(6) -0.0019(6) -0.0036(6)
P1 0.0146(8) 0.0148(8) 0.0187(7) -0.0014(6) -0.0020(6) -0.0038(6)
N1 0.022(3) 0.014(3) 0.019(2) -0.0020(19) -0.004(2) -0.003(2)
C1 0.042(4) 0.023(4) 0.043(4) 0.000(3) -0.014(3) -0.006(3)
Ru2 0.0128(3) 0.0145(3) 0.0152(2) -0.00246(18) -0.00057(18) -0.0035(2)
Cl2 0.0161(7) 0.0186(8) 0.0241(7) -0.0026(6) -0.0012(6) -0.0058(6)
P2 0.0150(8) 0.0164(8) 0.0176(7) -0.0019(6) -0.0016(6) -0.0042(6)
N2 0.017(3) 0.012(3) 0.021(2) -0.0065(19) -0.005(2) -0.001(2)
C2 0.018(3) 0.020(3) 0.025(3) 0.003(3) -0.002(3) -0.007(3)
Cl3 0.0131(7) 0.0191(8) 0.0252(7) -0.0057(6) -0.0010(6) -0.0044(6)
P3 0.0154(8) 0.0150(8) 0.0168(7) -0.0027(6) -0.0009(6) -0.0042(6)
N3 0.024(3) 0.014(3) 0.015(2) -0.0020(19) -0.007(2) 0.000(2)
C3 0.028(4) 0.022(3) 0.024(3) 0.001(3) -0.005(3) -0.008(3)
Cl4 0.0136(7) 0.0192(8) 0.0216(7) -0.0022(6) 0.0004(6) -0.0040(6)
P4 0.0139(8) 0.0146(8) 0.0158(7) -0.0027(6) -0.0023(6) -0.0026(6)
N4 0.019(3) 0.012(2) 0.015(2) 0.0010(18) -0.0055(19) -0.007(2)
C4 0.032(4) 0.031(4) 0.023(3) -0.008(3) -0.004(3) -0.003(3)
C5 0.022(3) 0.024(3) 0.021(3) -0.004(3) -0.004(3) -0.002(3)
C6 0.017(3) 0.015(3) 0.024(3) 0.000(2) -0.010(2) -0.001(2)
C7 0.024(3) 0.025(4) 0.028(3) -0.006(3) -0.008(3) -0.004(3)
C8 0.026(4) 0.023(3) 0.037(4) -0.005(3) -0.013(3) -0.007(3)
C9 0.033(4) 0.014(3) 0.051(4) 0.003(3) -0.023(3) -0.005(3)
C10 0.020(3) 0.024(4) 0.035(4) 0.003(3) -0.010(3) -0.006(3)
C11 0.019(3) 0.018(3) 0.032(3) 0.001(3) -0.013(3) -0.006(3)
C12 0.019(3) 0.022(3) 0.014(3) -0.005(2) -0.001(2) -0.007(3)
C13 0.021(3) 0.019(3) 0.019(3) -0.002(2) -0.003(2) -0.007(3)
C14 0.024(4) 0.022(3) 0.030(3) -0.005(3) -0.009(3) 0.000(3)
C15 0.016(3) 0.024(4) 0.030(3) -0.012(3) -0.005(3) 0.002(3)
C16 0.018(3) 0.031(4) 0.033(3) -0.007(3) 0.002(3) -0.010(3)
C17 0.026(4) 0.016(3) 0.025(3) -0.008(2) -0.001(3) -0.002(3)
C18 0.023(4) 0.026(4) 0.042(4) -0.013(3) 0.000(3) 0.001(3)
C19 0.022(3) 0.021(3) 0.031(3) -0.009(3) -0.006(3) -0.002(3)
C20 0.017(3) 0.021(3) 0.031(3) -0.010(3) -0.003(3) 0.000(3)
C21 0.020(3) 0.019(3) 0.022(3) -0.002(2) -0.006(2) -0.005(3)
C22 0.016(3) 0.017(3) 0.018(3) -0.001(2) -0.001(2) -0.002(2)
C23 0.020(3) 0.016(3) 0.019(3) 0.001(2) -0.008(2) -0.004(3)
C24 0.017(3) 0.021(3) 0.017(3) 0.002(2) -0.001(2) -0.009(3)
C25 0.021(3) 0.027(4) 0.017(3) 0.000(3) 0.000(2) -0.003(3)
C26 0.020(3) 0.032(4) 0.029(3) 0.008(3) -0.008(3) -0.015(3)
C27 0.026(4) 0.014(3) 0.030(3) -0.001(2) -0.010(3) -0.005(3)
C28 0.014(3) 0.020(3) 0.024(3) -0.002(2) -0.002(2) 0.001(3)
C29 0.013(3) 0.017(3) 0.025(3) -0.004(2) -0.004(2) -0.006(2)
C30 0.022(3) 0.019(3) 0.020(3) 0.000(2) -0.005(2) -0.003(3)
C31 0.030(4) 0.020(3) 0.023(3) 0.002(2) -0.010(3) -0.007(3)
C32 0.023(4) 0.024(4) 0.032(3) 0.000(3) -0.011(3) -0.005(3)
C33 0.021(3) 0.028(4) 0.026(3) -0.005(3) -0.004(3) -0.007(3)
C34 0.021(3) 0.016(3) 0.022(3) -0.004(2) -0.005(3) 0.001(3)
C35 0.032(4) 0.020(3) 0.027(3) -0.004(3) -0.011(3) -0.002(3)
C36 0.016(3) 0.023(3) 0.016(3) -0.002(2) 0.000(2) -0.005(3)
C37 0.023(3) 0.021(3) 0.024(3) -0.003(3) -0.003(3) -0.004(3)
C38 0.024(3) 0.022(3) 0.021(3) -0.005(2) -0.005(3) -0.002(3)
C39 0.020(3) 0.022(3) 0.021(3) -0.001(2) -0.006(2) -0.002(3)
C40 0.021(3) 0.014(3) 0.022(3) -0.002(2) -0.010(2) -0.002(2)
C41 0.026(4) 0.021(3) 0.026(3) -0.004(3) -0.005(3) -0.007(3)
C42 0.023(4) 0.020(3) 0.034(3) 0.004(3) -0.012(3) -0.007(3)
C43 0.018(3) 0.024(4) 0.039(4) -0.006(3) -0.016(3) 0.004(3)
C44 0.022(4) 0.030(4) 0.028(3) -0.009(3) -0.006(3) -0.004(3)
C45 0.021(3) 0.019(3) 0.019(3) -0.002(2) -0.007(2) -0.003(3)
C46 0.017(3) 0.022(3) 0.020(3) 0.000(2) -0.003(2) -0.006(3)
C47 0.019(3) 0.026(4) 0.023(3) -0.006(3) -0.003(3) -0.002(3)
C48 0.024(4) 0.029(4) 0.034(4) -0.005(3) -0.011(3) -0.006(3)
C49 0.023(4) 0.023(4) 0.037(4) 0.000(3) -0.001(3) -0.010(3)
C50 0.028(4) 0.029(4) 0.030(3) -0.001(3) 0.006(3) -0.012(3)
C51 0.031(4) 0.020(3) 0.025(3) -0.002(3) -0.002(3) -0.005(3)
C52 0.028(4) 0.024(4) 0.045(4) 0.006(3) -0.016(3) -0.014(3)
C53 0.024(4) 0.022(3) 0.028(3) -0.001(3) -0.006(3) -0.009(3)
C54 0.015(3) 0.017(3) 0.025(3) 0.002(2) -0.002(2) -0.007(2)
C55 0.013(3) 0.020(3) 0.019(3) 0.003(2) -0.003(2) -0.005(2)
C56 0.020(3) 0.021(3) 0.016(3) -0.002(2) -0.003(2) -0.005(3)
C57 0.013(3) 0.014(3) 0.023(3) -0.001(2) -0.004(2) -0.002(2)
C58 0.017(3) 0.017(3) 0.037(3) -0.017(3) 0.008(3) -0.011(3)
C59 0.019(3) 0.029(4) 0.032(3) -0.006(3) -0.001(3) -0.009(3)
C60 0.017(3) 0.025(3) 0.038(4) -0.007(3) -0.006(3) -0.011(3)
C61 0.024(3) 0.022(3) 0.029(3) -0.013(3) -0.012(3) 0.002(3)
C62 0.017(3) 0.028(3) 0.020(3) -0.008(2) -0.001(2) -0.004(3)
C63 0.015(3) 0.012(3) 0.016(3) -0.002(2) -0.003(2) -0.001(2)
C64 0.017(3) 0.021(3) 0.019(3) -0.002(2) -0.001(2) -0.006(3)
C65 0.026(4) 0.015(3) 0.023(3) 0.000(2) -0.009(3) -0.003(3)
C66 0.012(3) 0.028(4) 0.024(3) -0.008(3) 0.001(2) 0.003(3)
C67 0.020(3) 0.018(3) 0.017(3) 0.002(2) -0.005(2) -0.006(3)
C68 0.021(3) 0.017(3) 0.016(3) 0.000(2) -0.002(2) -0.006(3)

loop_
_atom_type_symbol
_atom_type_description
_atom_type_scat_dispersion_real
_atom_type_scat_dispersion_imag
_atom_type_scat_source
C C 0.0033 0.0016 'International Tables Vol C Tables 4.2.6.8 and 6.1.1.4'
N N 0.0061 0.0033 'International Tables Vol C Tables 4.2.6.8 and 6.1.1.4'
P P 0.1023 0.0942 'International Tables Vol C Tables 4.2.6.8 and 6.1.1.4'
Cl Cl 0.1484 0.1585 'International Tables Vol C Tables 4.2.6.8 and 6.1.1.4'
Ru Ru -1.2594 0.8363 'International Tables Vol C Tables 4.2.6.8 and 6.1.1.4'
H H 0.0000 0.0000 'International Tables Vol C Tables 4.2.6.8 and 6.1.1.4'

loop_
_geom_angle_atom_site_label_1
_geom_angle_atom_site_label_2
_geom_angle_atom_site_label_3
_geom_angle
N2 Ru1 N1 91.98(16)
N2 Ru1 P2 83.98(12)
N1 Ru1 P2 174.50(12)
N2 Ru1 P1 173.83(12)
N1 Ru1 P1 83.91(12)
P2 Ru1 P1 100.41(6)
N2 Ru1 Cl1 91.91(12)
N1 Ru1 Cl1 83.46(12)
P2 Ru1 Cl1 92.92(5)
P1 Ru1 Cl1 92.19(5)
N2 Ru1 Cl2 80.99(12)
N1 Ru1 Cl2 85.69(12)
P2 Ru1 Cl2 97.32(5)
P1 Ru1 Cl2 94.09(5)
Cl1 Ru1 Cl2 166.82(5)
C12 P1 C6 99.1(3)
C12 P1 C5 107.3(3)
C6 P1 C5 98.9(3)
C12 P1 Ru1 117.67(17)
C6 P1 Ru1 128.55(19)
C5 P1 Ru1 102.56(19)
C4 N1 C3 110.8(4)
C4 N1 Ru1 110.4(4)
C3 N1 Ru1 117.2(3)
N3 Ru2 P3 83.53(12)
N3 Ru2 P4 175.06(13)
P3 Ru2 P4 100.29(5)
N3 Ru2 N4 92.66(15)
P3 Ru2 N4 174.37(12)
P4 Ru2 N4 83.76(11)
N3 Ru2 Cl3 82.51(13)
P3 Ru2 Cl3 92.88(5)
P4 Ru2 Cl3 94.10(5)
N4 Ru2 Cl3 90.72(12)
N3 Ru2 Cl4 85.92(13)
P3 Ru2 Cl4 93.44(5)
P4 Ru2 Cl4 96.93(5)
N4 Ru2 Cl4 82.12(12)
Cl3 Ru2 Cl4 166.10(5)
C23 P2 C29 100.8(3)
C23 P2 C22 104.5(2)
C29 P2 C22 102.5(2)
C23 P2 Ru1 118.35(18)
C29 P2 Ru1 124.83(19)
C22 P2 Ru1 103.22(19)
C21 N2 C20 111.2(4)
C21 N2 Ru1 109.3(3)
C20 N2 Ru1 118.8(3)
C3 C2 C1 111.1(5)
C46 P3 C40 99.7(3)
C46 P3 C39 104.7(3)
C40 P3 C39 101.2(2)
C46 P3 Ru2 118.08(19)
C40 P3 Ru2 126.88(19)
C39 P3 Ru2 103.41(19)
C37 N3 C38 110.6(4)
C37 N3 Ru2 117.2(3)
C38 N3 Ru2 110.1(3)
N1 C3 C2 116.7(5)
C63 P4 C57 99.9(2)
C63 P4 C56 104.3(3)
C57 P4 C56 102.2(2)
C63 P4 Ru2 119.59(17)
C57 P4 Ru2 125.14(18)
C56 P4 Ru2 102.89(18)
C55 N4 C54 111.7(4)
C55 N4 Ru2 109.2(3)
C54 N4 Ru2 119.6(3)
N1 C4 C5 110.7(5)
C4 C5 P1 110.8(4)
C11 C6 C7 118.5(5)
C11 C6 P1 123.1(4)
C7 C6 P1 118.4(4)
C8 C7 C6 120.7(6)
C9 C8 C7 119.7(6)
C10 C9 C8 120.5(6)
C9 C10 C11 119.9(6)
C6 C11 C10 120.6(6)
C13 C12 C17 118.5(5)
C13 C12 P1 120.5(4)
C17 C12 P1 120.8(4)
C14 C13 C12 121.1(5)
C15 C14 C13 120.7(6)
C14 C15 C16 118.7(6)
C17 C16 C15 121.5(6)
C16 C17 C12 119.5(6)
C18 C19 C20 111.2(5)
N2 C20 C19 113.5(5)
N2 C21 C22 111.0(4)
C21 C22 P2 106.6(4)
C28 C23 C24 117.8(5)
C28 C23 P2 120.1(4)
C24 C23 P2 121.6(4)
C25 C24 C23 121.3(6)
C26 C25 C24 120.2(6)
C25 C26 C27 119.5(6)
C26 C27 C28 120.5(5)
C27 C28 C23 120.7(5)
C34 C29 C30 118.1(5)
C34 C29 P2 121.3(4)
C30 C29 P2 120.5(4)
C31 C30 C29 121.2(5)
C30 C31 C32 120.1(5)
C33 C32 C31 119.1(6)
C34 C33 C32 120.9(6)
C33 C34 C29 120.7(5)
C35 C36 C37 111.3(4)
N3 C37 C36 115.7(4)
N3 C38 C39 109.9(5)
C38 C39 P3 109.2(4)
C45 C40 C41 118.3(5)
C45 C40 P3 121.9(4)
C41 C40 P3 119.7(4)
C42 C41 C40 121.3(6)
C41 C42 C43 119.9(6)
C42 C43 C44 119.8(6)
C43 C44 C45 120.1(6)
C40 C45 C44 120.6(5)
C47 C46 C51 118.1(5)
C47 C46 P3 119.8(4)
C51 C46 P3 122.0(4)
C48 C47 C46 120.8(6)
C49 C48 C47 120.7(6)
C48 C49 C50 119.0(6)
C51 C50 C49 120.8(6)
C50 C51 C46 120.7(6)
C54 C53 C52 111.6(5)
N4 C54 C53 114.6(4)
N4 C55 C56 110.6(4)
C55 C56 P4 106.7(4)
C58 C57 C62 119.0(5)
C58 C57 P4 121.5(4)
C62 C57 P4 119.4(4)
C59 C58 C57 119.6(5)
C60 C59 C58 120.5(6)
C59 C60 C61 120.7(5)
C62 C61 C60 119.3(5)
C61 C62 C57 120.9(5)
C68 C63 C64 117.7(5)
C68 C63 P4 120.3(4)
C64 C63 P4 121.4(4)
C65 C64 C63 121.2(5)
C64 C65 C66 120.0(6)
C65 C66 C67 119.4(5)
C68 C67 C66 120.4(5)
C67 C68 C63 121.2(5)

loop_
_geom_bond_atom_site_label_1
_geom_bond_atom_site_label_2
_geom_bond_distance
Ru1 N2 2.242(4)
Ru1 N1 2.249(5)
Ru1 P2 2.2493(16)
Ru1 P1 2.2514(15)
Ru1 Cl1 2.4029(15)
Ru1 Cl2 2.4197(15)
P1 C12 1.840(6)
P1 C6 1.844(6)
P1 C5 1.846(6)
N1 C4 1.481(7)
N1 C3 1.496(7)
C1 C2 1.522(8)
Ru2 N3 2.233(4)
Ru2 P3 2.2480(16)
Ru2 P4 2.2521(14)
Ru2 N4 2.253(4)
Ru2 Cl3 2.4088(14)
Ru2 Cl4 2.4170(14)
P2 C23 1.835(6)
P2 C29 1.836(6)
P2 C22 1.851(5)
N2 C21 1.489(7)
N2 C20 1.502(7)
C2 C3 1.513(8)
P3 C46 1.835(6)
P3 C40 1.844(6)
P3 C39 1.847(5)
N3 C37 1.485(7)
N3 C38 1.486(7)
P4 C63 1.833(6)
P4 C57 1.842(5)
P4 C56 1.843(6)
N4 C55 1.487(6)
N4 C54 1.496(7)
C4 C5 1.503(8)
C6 C11 1.384(8)
C6 C7 1.404(7)
C7 C8 1.389(8)
C8 C9 1.383(9)
C9 C10 1.373(8)
C10 C11 1.402(8)
C12 C13 1.397(8)
C12 C17 1.399(8)
C13 C14 1.381(8)
C14 C15 1.379(8)
C15 C16 1.391(8)
C16 C17 1.390(8)
C18 C19 1.519(8)
C19 C20 1.530(7)
C21 C22 1.527(7)
C23 C28 1.390(8)
C23 C24 1.395(8)
C24 C25 1.386(8)
C25 C26 1.371(8)
C26 C27 1.385(8)
C27 C28 1.387(8)
C29 C34 1.392(8)
C29 C30 1.403(8)
C30 C31 1.383(8)
C31 C32 1.391(8)
C32 C33 1.389(8)
C33 C34 1.385(8)
C35 C36 1.507(8)
C36 C37 1.522(7)
C38 C39 1.519(8)
C40 C45 1.378(8)
C40 C41 1.403(8)
C41 C42 1.372(8)
C42 C43 1.384(8)
C43 C44 1.385(8)
C44 C45 1.394(8)
C46 C47 1.394(8)
C46 C51 1.402(8)
C47 C48 1.386(8)
C48 C49 1.382(9)
C49 C50 1.387(9)
C50 C51 1.379(8)
C52 C53 1.529(8)
C53 C54 1.511(8)
C55 C56 1.525(8)
C57 C58 1.406(8)
C57 C62 1.407(7)
C58 C59 1.397(8)
C59 C60 1.379(8)
C60 C61 1.397(8)
C61 C62 1.387(8)
C63 C68 1.402(7)
C63 C64 1.403(7)
C64 C65 1.382(8)
C65 C66 1.392(8)
C66 C67 1.393(8)
C67 C68 1.374(8)

loop_
_geom_torsion_atom_site_label_1
_geom_torsion_atom_site_label_2
_geom_torsion_atom_site_label_3
_geom_torsion_atom_site_label_4
_geom_torsion
N2 Ru1 P1 C12 -66.9(12)
N1 Ru1 P1 C12 -115.3(2)
P2 Ru1 P1 C12 68.1(2)
Cl1 Ru1 P1 C12 161.5(2)
Cl2 Ru1 P1 C12 -30.1(2)
N2 Ru1 P1 C6 162.9(12)
N1 Ru1 P1 C6 114.5(3)
P2 Ru1 P1 C6 -62.1(2)
Cl1 Ru1 P1 C6 31.3(2)
Cl2 Ru1 P1 C6 -160.3(2)
N2 Ru1 P1 C5 50.6(12)
N1 Ru1 P1 C5 2.2(2)
P2 Ru1 P1 C5 -174.4(2)
Cl1 Ru1 P1 C5 -81.0(2)
Cl2 Ru1 P1 C5 87.4(2)
N2 Ru1 N1 C4 -151.6(4)
P2 Ru1 N1 C4 165.8(11)
P1 Ru1 N1 C4 23.8(3)
Cl1 Ru1 N1 C4 116.7(4)
Cl2 Ru1 N1 C4 -70.8(4)
N2 Ru1 N1 C3 -23.5(4)
P2 Ru1 N1 C3 -66.1(14)
P1 Ru1 N1 C3 151.9(4)
Cl1 Ru1 N1 C3 -115.2(4)
Cl2 Ru1 N1 C3 57.3(4)
N2 Ru1 P2 C23 -121.6(2)
N1 Ru1 P2 C23 -78.7(13)
P1 Ru1 P2 C23 62.8(2)
Cl1 Ru1 P2 C23 -29.9(2)
Cl2 Ru1 P2 C23 158.4(2)
N2 Ru1 P2 C29 109.0(2)
N1 Ru1 P2 C29 151.8(13)
P1 Ru1 P2 C29 -66.7(2)
Cl1 Ru1 P2 C29 -159.4(2)
Cl2 Ru1 P2 C29 28.9(2)
N2 Ru1 P2 C22 -6.8(2)
N1 Ru1 P2 C22 36.1(13)
P1 Ru1 P2 C22 177.58(19)
Cl1 Ru1 P2 C22 84.82(19)
Cl2 Ru1 P2 C22 -86.87(19)
N1 Ru1 N2 C21 162.4(3)
P2 Ru1 N2 C21 -21.4(3)
P1 Ru1 N2 C21 114.3(11)
Cl1 Ru1 N2 C21 -114.1(3)
Cl2 Ru1 N2 C21 77.0(3)
N1 Ru1 N2 C20 -68.6(4)
P2 Ru1 N2 C20 107.7(4)
P1 Ru1 N2 C20 -116.7(11)
Cl1 Ru1 N2 C20 14.9(4)
Cl2 Ru1 N2 C20 -153.9(4)
N3 Ru2 P3 C46 114.2(2)
P4 Ru2 P3 C46 -68.9(2)
N4 Ru2 P3 C46 66.7(12)
Cl3 Ru2 P3 C46 -163.6(2)
Cl4 Ru2 P3 C46 28.7(2)
N3 Ru2 P3 C40 -116.0(2)
P4 Ru2 P3 C40 60.8(2)
N4 Ru2 P3 C40 -163.6(11)
Cl3 Ru2 P3 C40 -33.9(2)
Cl4 Ru2 P3 C40 158.5(2)
N3 Ru2 P3 C39 -0.7(2)
P4 Ru2 P3 C39 176.1(2)
N4 Ru2 P3 C39 -48.3(12)
Cl3 Ru2 P3 C39 81.4(2)
Cl4 Ru2 P3 C39 -86.2(2)
P3 Ru2 N3 C37 -154.1(4)
P4 Ru2 N3 C37 65.2(16)
N4 Ru2 N3 C37 21.7(4)
Cl3 Ru2 N3 C37 112.1(4)
Cl4 Ru2 N3 C37 -60.2(4)
P3 Ru2 N3 C38 -26.5(3)
P4 Ru2 N3 C38 -167.2(13)
N4 Ru2 N3 C38 149.3(4)
Cl3 Ru2 N3 C38 -120.3(3)
Cl4 Ru2 N3 C38 67.4(3)
C4 N1 C3 C2 -48.6(7)
Ru1 N1 C3 C2 -176.6(4)
C1 C2 C3 N1 -165.6(5)
N3 Ru2 P4 C63 79.3(15)
P3 Ru2 P4 C63 -60.9(2)
N4 Ru2 P4 C63 123.1(2)
Cl3 Ru2 P4 C63 32.8(2)
Cl4 Ru2 P4 C63 -155.7(2)
N3 Ru2 P4 C57 -150.7(15)
P3 Ru2 P4 C57 69.0(2)
N4 Ru2 P4 C57 -107.0(2)
Cl3 Ru2 P4 C57 162.7(2)
Cl4 Ru2 P4 C57 -25.8(2)
N3 Ru2 P4 C56 -35.5(15)
P3 Ru2 P4 C56 -175.77(19)
N4 Ru2 P4 C56 8.2(2)
Cl3 Ru2 P4 C56 -82.09(19)
Cl4 Ru2 P4 C56 89.44(19)
N3 Ru2 N4 C55 -163.0(3)
P3 Ru2 N4 C55 -115.7(11)
P4 Ru2 N4 C55 20.5(3)
Cl3 Ru2 N4 C55 114.5(3)
Cl4 Ru2 N4 C55 -77.5(3)
N3 Ru2 N4 C54 66.7(4)
P3 Ru2 N4 C54 113.9(11)
P4 Ru2 N4 C54 -109.9(4)
Cl3 Ru2 N4 C54 -15.9(4)
Cl4 Ru2 N4 C54 152.2(4)
C3 N1 C4 C5 -179.8(5)
Ru1 N1 C4 C5 -48.2(6)
N1 C4 C5 P1 50.7(6)
C12 P1 C5 C4 96.7(4)
C6 P1 C5 C4 -160.8(4)
Ru1 P1 C5 C4 -27.9(4)
C12 P1 C6 C11 -133.2(5)
C5 P1 C6 C11 117.5(5)
Ru1 P1 C6 C11 3.6(6)
C12 P1 C6 C7 48.5(5)
C5 P1 C6 C7 -60.8(5)
Ru1 P1 C6 C7 -174.7(4)
C11 C6 C7 C8 1.2(9)
P1 C6 C7 C8 179.6(5)
C6 C7 C8 C9 -0.1(9)
C7 C8 C9 C10 -1.0(9)
C8 C9 C10 C11 0.9(9)
C7 C6 C11 C10 -1.3(8)
P1 C6 C11 C10 -179.6(4)
C9 C10 C11 C6 0.3(9)
C6 P1 C12 C13 39.1(5)
C5 P1 C12 C13 141.4(4)
Ru1 P1 C12 C13 -103.7(4)
C6 P1 C12 C17 -146.5(4)
C5 P1 C12 C17 -44.2(5)
Ru1 P1 C12 C17 70.7(5)
C17 C12 C13 C14 -0.6(8)
P1 C12 C13 C14 174.0(4)
C12 C13 C14 C15 0.4(8)
C13 C14 C15 C16 0.4(8)
C14 C15 C16 C17 -1.1(9)
C15 C16 C17 C12 1.0(9)
C13 C12 C17 C16 -0.1(8)
P1 C12 C17 C16 -174.6(4)
C21 N2 C20 C19 -77.2(6)
Ru1 N2 C20 C19 154.6(4)
C18 C19 C20 N2 177.1(5)
C20 N2 C21 C22 -82.6(5)
Ru1 N2 C21 C22 50.5(5)
N2 C21 C22 P2 -56.1(5)
C23 P2 C22 C21 158.2(4)
C29 P2 C22 C21 -97.0(4)
Ru1 P2 C22 C21 33.8(4)
C29 P2 C23 C28 39.5(5)
C22 P2 C23 C28 145.6(5)
Ru1 P2 C23 C28 -100.4(4)
C29 P2 C23 C24 -148.8(5)
C22 P2 C23 C24 -42.7(5)
Ru1 P2 C23 C24 71.4(5)
C28 C23 C24 C25 1.1(8)
P2 C23 C24 C25 -170.9(4)
C23 C24 C25 C26 -0.2(9)
C24 C25 C26 C27 -1.0(9)
C25 C26 C27 C28 1.5(9)
C26 C27 C28 C23 -0.6(8)
C24 C23 C28 C27 -0.6(8)
P2 C23 C28 C27 171.5(4)
C23 P2 C29 C34 -131.8(4)
C22 P2 C29 C34 120.5(5)
Ru1 P2 C29 C34 4.4(5)
C23 P2 C29 C30 46.4(5)
C22 P2 C29 C30 -61.2(5)
Ru1 P2 C29 C30 -177.3(3)
C34 C29 C30 C31 0.2(8)
P2 C29 C30 C31 -178.1(4)
C29 C30 C31 C32 0.2(8)
C30 C31 C32 C33 -1.3(8)
C31 C32 C33 C34 2.2(9)
C32 C33 C34 C29 -1.8(8)
C30 C29 C34 C33 0.6(8)
P2 C29 C34 C33 178.9(4)
C38 N3 C37 C36 52.8(6)
Ru2 N3 C37 C36 -179.9(4)
C35 C36 C37 N3 165.6(5)
C37 N3 C38 C39 -177.4(4)
Ru2 N3 C38 C39 51.4(5)
N3 C38 C39 P3 -51.7(5)
C46 P3 C39 C38 -97.0(4)
C40 P3 C39 C38 159.7(4)
Ru2 P3 C39 C38 27.2(4)
C46 P3 C40 C45 135.0(5)
C39 P3 C40 C45 -117.8(5)
Ru2 P3 C40 C45 -1.5(5)
C46 P3 C40 C41 -46.6(5)
C39 P3 C40 C41 60.6(5)
Ru2 P3 C40 C41 176.9(3)
C45 C40 C41 C42 -1.6(8)
P3 C40 C41 C42 179.9(4)
C40 C41 C42 C43 0.9(8)
C41 C42 C43 C44 0.1(9)
C42 C43 C44 C45 -0.4(9)
C41 C40 C45 C44 1.3(8)
P3 C40 C45 C44 179.8(4)
C43 C44 C45 C40 -0.4(8)
C40 P3 C46 C47 -43.2(5)
C39 P3 C46 C47 -147.6(5)
Ru2 P3 C46 C47 98.1(5)
C40 P3 C46 C51 139.9(5)
C39 P3 C46 C51 35.6(5)
Ru2 P3 C46 C51 -78.7(5)
C51 C46 C47 C48 -0.7(9)
P3 C46 C47 C48 -177.6(4)
C46 C47 C48 C49 0.4(9)
C47 C48 C49 C50 0.1(9)
C48 C49 C50 C51 -0.4(10)
C49 C50 C51 C46 0.1(10)
C47 C46 C51 C50 0.4(9)
P3 C46 C51 C50 177.3(5)
C55 N4 C54 C53 76.6(6)
Ru2 N4 C54 C53 -154.1(4)
C52 C53 C54 N4 179.9(5)
C54 N4 C55 C56 84.3(5)
Ru2 N4 C55 C56 -50.2(5)
N4 C55 C56 P4 57.5(5)
C63 P4 C56 C55 -161.3(3)
C57 P4 C56 C55 95.0(4)
Ru2 P4 C56 C55 -35.8(4)
C63 P4 C57 C58 128.6(5)
C56 P4 C57 C58 -124.3(5)
Ru2 P4 C57 C58 -8.8(6)
C63 P4 C57 C62 -49.4(5)
C56 P4 C57 C62 57.7(5)
Ru2 P4 C57 C62 173.2(4)
C62 C57 C58 C59 -0.9(9)
P4 C57 C58 C59 -178.9(5)
C57 C58 C59 C60 2.0(9)
C58 C59 C60 C61 -1.4(10)
C59 C60 C61 C62 -0.2(9)
C60 C61 C62 C57 1.2(9)
C58 C57 C62 C61 -0.6(9)
P4 C57 C62 C61 177.4(4)
C57 P4 C63 C68 154.8(4)
C56 P4 C63 C68 49.4(5)
Ru2 P4 C63 C68 -64.7(5)
C57 P4 C63 C64 -33.5(5)
C56 P4 C63 C64 -138.9(4)
Ru2 P4 C63 C64 106.9(4)
C68 C63 C64 C65 -1.5(7)
P4 C63 C64 C65 -173.4(4)
C63 C64 C65 C66 2.0(8)
C64 C65 C66 C67 -0.9(8)
C65 C66 C67 C68 -0.7(8)
C66 C67 C68 C63 1.2(8)
C64 C63 C68 C67 -0.1(7)
P4 C63 C68 C67 171.9(4)
